data_7215901
loop_
_publ_author_name
'Panda, Tamas'
'Gupta, Krishna M.'
'Jiang, Jianwen'
'Banerjee, Rahul'

_publ_section_title
;
 Enhancement of CO2 uptake in iso-reticular Co based zeolitic imidazolate
 frameworks via metal replacement
;
_journal_issue 22
_journal_name_full CrystEngComm
_journal_page_first 4677
_journal_paper_doi 10.1039/c3ce42075b
_journal_volume 16
_journal_year 2014
_chemical_formula_moiety C10H5Br2CoN5O2
_chemical_formula_sum 'C10 H5 Br2 Co N5 O2'
_chemical_formula_weight 445.92
_chemical_name_systematic
; 
 ? 
;
_space_group_IT_number 194
_symmetry_cell_setting hexagonal
_symmetry_space_group_name_Hall '-P 6c 2c'
_symmetry_space_group_name_H-M 'P 63/m m c'
_atom_sites_solution_hydrogens geom
_atom_sites_solution_primary direct
_atom_sites_solution_secondary difmap
_cell_angle_alpha 90.00
_cell_angle_beta 90.00
_cell_angle_gamma 120.00
_cell_formula_units_Z 24
_cell_length_a 25.9949(12)
_cell_length_b 25.9949(12)
_cell_length_c 19.7757(11)
_cell_measurement_temperature 100(2)
_cell_measurement_theta_max 29.14
_cell_measurement_theta_min 3.13
_cell_volume 11572.8(10)
_computing_cell_refinement 'Bruker SMART'
_computing_data_collection 'Bruker SMART'
_computing_data_reduction 'Bruker SAINT'
_computing_molecular_graphics 'Bruker SHELXTL'
_computing_publication_material 'Bruker SHELXTL'
_computing_structure_refinement 'Bruker SHELXTL'
_computing_structure_solution 'Bruker SHELXTL'
_diffrn_ambient_temperature 100(2)
_diffrn_measured_fraction_theta_full 0.942
_diffrn_measured_fraction_theta_max 0.869
_diffrn_measurement_method SMART
_diffrn_radiation_monochromator graphite
_diffrn_radiation_source 'fine-focus sealed tube'
_diffrn_radiation_type MoK\a
_diffrn_radiation_wavelength 0.71073
_diffrn_reflns_av_R_equivalents 0.0903
_diffrn_reflns_av_sigmaI/netI 0.1268
_diffrn_reflns_limit_h_max 35
_diffrn_reflns_limit_h_min -19
_diffrn_reflns_limit_k_max 35
_diffrn_reflns_limit_k_min -20
_diffrn_reflns_limit_l_max 27
_diffrn_reflns_limit_l_min -18
_diffrn_reflns_number 29226
_diffrn_reflns_theta_full 25.00
_diffrn_reflns_theta_max 29.14
_diffrn_reflns_theta_min 3.13
_exptl_absorpt_coefficient_mu 5.038
_exptl_absorpt_correction_T_max 0.425
_exptl_absorpt_correction_T_min 0.229
_exptl_absorpt_correction_type empirical
_exptl_absorpt_process_details 'Blessing, Acta Cryst. (1995) A51 33-58'
_exptl_crystal_colour Pink
_exptl_crystal_density_diffrn 1.536
_exptl_crystal_density_method 'not measured'
_exptl_crystal_description Plate
_exptl_crystal_F_000 5112
_exptl_crystal_size_max 0.31
_exptl_crystal_size_mid 0.26
_exptl_crystal_size_min 0.17
_refine_diff_density_max 0.657
_refine_diff_density_min -0.537
_refine_diff_density_rms 0.110
_refine_ls_extinction_method none
_refine_ls_goodness_of_fit_ref 0.702
_refine_ls_hydrogen_treatment constr
_refine_ls_matrix_type full
_refine_ls_number_parameters 191
_refine_ls_number_reflns 4947
_refine_ls_number_restraints 0
_refine_ls_restrained_S_all 0.702
_refine_ls_R_factor_all 0.1975
_refine_ls_R_factor_gt 0.0995
_refine_ls_shift/su_max 0.001
_refine_ls_shift/su_mean 0.000
_refine_ls_structure_factor_coef Fsqd
_refine_ls_weighting_details 'calc w=1/[\s^2^(Fo^2^)+(0.2000P)^2^+0.0000P] where P=(Fo^2^+2Fc^2^)/3'
_refine_ls_weighting_scheme calc
_refine_ls_wR_factor_gt 0.2545
_refine_ls_wR_factor_ref 0.3115
_reflns_number_gt 1471
_reflns_number_total 4947
_reflns_threshold_expression >2sigma(I)
_cod_data_source_file c3ce42075b.txt
_cod_data_source_block Co-ZIF-81
_cod_depositor_comments
;
The following automatic conversions were performed:

'_symmetry_cell_setting' value 'Hexagonal' changed to 'hexagonal'
according to
/usr/data/users/saulius/crontab/automatic-downloads/rss-feeds/RSC/lib/dictionaries/cif_core.dic
dictionary named 'cif_core.dic' version 2.4.2 from 2011-04-26.

Automatic conversion script
Id: cif_fix_values 2281 2013-09-26 08:29:07Z andrius 
;
_cod_original_cell_volume 11572.9(10)
_cod_original_sg_symbol_H-M P63/mmc
_cod_database_code 7215901

loop_
_symmetry_equiv_pos_as_xyz
'x, y, z'
'x-y, x, z+1/2'
'-y, x-y, z'
'-x, -y, z+1/2'
'-x+y, -x, z'
'y, -x+y, z+1/2'
'x-y, -y, -z'
'-x, -x+y, -z'
'y, x, -z'
'-y, -x, -z+1/2'
'-x+y, y, -z+1/2'
'x, x-y, -z+1/2'
'-x, -y, -z'
'-x+y, -x, -z-1/2'
'y, -x+y, -z'
'x, y, -z-1/2'
'x-y, x, -z'
'-y, x-y, -z-1/2'
'-x+y, y, z'
'x, x-y, z'
'-y, -x, z'
'y, x, z-1/2'
'x-y, -y, z-1/2'
'-x, -x+y, z-1/2'

loop_
_atom_site_label
_atom_site_type_symbol
_atom_site_fract_x
_atom_site_fract_y
_atom_site_fract_z
_atom_site_U_iso_or_equiv
_atom_site_adp_type
_atom_site_occupancy
_atom_site_symmetry_multiplicity
_atom_site_calc_flag
_atom_site_refinement_flags
Co1 Co 0.43467(4) 0.10167(4) 0.59921(4) 0.0715(4) Uani 1 1 d .
N2 N 0.4826(3) 0.1584(3) 0.7500 0.073(2) Uani 1 2 d S
C9 C 0.4345(3) 0.21727(16) 0.6043(4) 0.0586(19) Uani 1 2 d S
H9 H 0.4372 0.2186 0.6513 0.070 Uiso 1 2 calc SR
C2 C 0.4268(4) 0.1033(3) 0.7500 0.079(3) Uani 1 2 d S
N6 N 0.4323(3) 0.1734(2) 0.5660(2) 0.0809(15) Uani 1 1 d .
O1 O 0.5056(2) 0.1778(2) 0.69430(19) 0.0882(13) Uani 1 1 d .
C4 C 0.5469(3) 0.0937(6) 0.5905(3) 0.079(3) Uani 1 2 d S
N1 N 0.4017(3) 0.0793(3) 0.6921(3) 0.0960(18) Uani 1 1 d .
N5 N 0.3764(2) 0.0370(2) 0.5405(3) 0.0869(17) Uani 1 1 d .
N3 N 0.5170(3) 0.1191(3) 0.5648(5) 0.134(3) Uani 1 1 d .
C10 C 0.4304(3) 0.1891(3) 0.4968(4) 0.101(2) Uani 1 1 d .
C6 C 0.3180(4) 0.0206(4) 0.5280(4) 0.121(3) Uani 1 1 d .
C5 C 0.3864(4) 0.0000 0.5000 0.077(2) Uani 1 2 d S
H5 H 0.4222 0.0000 0.5000 0.092 Uiso 1 2 calc SR
C1 C 0.3503(4) 0.0320(3) 0.7136(4) 0.113(3) Uani 1 1 d .
H1 H 0.3201 0.0043 0.6861 0.136 Uiso 1 1 calc R
C3 C 0.5539(6) 0.1689(6) 0.5328(6) 0.181(5) Uani 1 1 d .
H3 H 0.5460 0.1972 0.5146 0.217 Uiso 1 1 calc R
Br2 Br 0.1682(2) 0.0295(3) 0.5637(4) 0.547(4) Uani 1 1 d .
O2 O 0.5525(3) 0.0231(4) 0.6395(5) 0.182(3) Uani 1 1 d .
C11 C 0.4295(5) 0.1608(5) 0.4309(7) 0.158(4) Uani 1 1 d .
H11 H 0.4360 0.1290 0.4249 0.190 Uiso 1 1 calc R
C7 C 0.2821(5) 0.0461(6) 0.5502(6) 0.188(5) Uani 1 1 d .
H7 H 0.2970 0.0790 0.5785 0.225 Uiso 1 1 calc R
C8 C 0.2233(5) 0.0174(8) 0.5260(9) 0.203(7) Uani 1 1 d .
C12 C 0.4182(11) 0.1880(8) 0.3833(7) 0.265(11) Uani 1 1 d .
N4 N 0.5184(4) 0.0368(7) 0.6247(8) 0.164(5) Uani 1 2 d S
Br1 Br 0.4154(3) 0.13555(18) 0.30144(17) 0.484(4) Uani 1 1 d .

loop_
_atom_site_aniso_label
_atom_site_aniso_U_11
_atom_site_aniso_U_22
_atom_site_aniso_U_33
_atom_site_aniso_U_23
_atom_site_aniso_U_13
_atom_site_aniso_U_12
Co1 0.0941(7) 0.0660(6) 0.0635(6) -0.0157(3) -0.0093(4) 0.0468(5)
N2 0.082(5) 0.060(4) 0.115(6) 0.000 0.000 0.063(4)
C9 0.085(5) 0.051(3) 0.051(4) -0.0156(17) -0.031(3) 0.043(3)
C2 0.077(6) 0.032(4) 0.101(8) 0.000 0.000 0.006(4)
N6 0.144(5) 0.107(4) 0.022(2) 0.000(2) -0.001(2) 0.085(3)
O1 0.112(3) 0.092(3) 0.055(2) 0.007(2) 0.011(2) 0.046(3)
C4 0.112(5) 0.119(8) 0.009(3) -0.016(4) -0.0078(18) 0.060(4)
N1 0.126(5) 0.095(4) 0.071(3) -0.007(3) -0.038(3) 0.058(4)
N5 0.089(4) 0.065(3) 0.110(4) -0.047(3) -0.037(3) 0.041(3)
N3 0.096(5) 0.090(5) 0.194(8) -0.039(6) -0.014(5) 0.031(4)
C10 0.127(6) 0.098(4) 0.085(5) -0.035(4) -0.027(4) 0.062(4)
C6 0.124(7) 0.128(7) 0.125(7) -0.056(5) -0.028(5) 0.074(5)
C5 0.093(5) 0.072(5) 0.059(5) -0.021(4) -0.010(2) 0.036(3)
C1 0.110(5) 0.057(4) 0.122(6) 0.004(3) 0.004(4) 0.004(4)
C3 0.222(12) 0.176(11) 0.187(12) 0.074(9) 0.057(9) 0.131(10)
Br2 0.348(4) 0.534(6) 0.875(11) -0.287(6) -0.075(5) 0.307(5)
O2 0.084(4) 0.241(8) 0.231(9) 0.054(7) 0.022(4) 0.089(5)
C11 0.159(9) 0.133(8) 0.174(12) -0.083(8) -0.017(8) 0.067(7)
C7 0.160(9) 0.266(14) 0.212(12) -0.099(11) -0.010(9) 0.163(10)
C8 0.113(8) 0.282(19) 0.29(2) -0.068(13) -0.043(8) 0.154(12)
C12 0.55(3) 0.31(2) 0.119(9) -0.084(10) -0.045(13) 0.35(2)
N4 0.124(7) 0.194(14) 0.198(14) -0.059(11) -0.029(6) 0.097(7)
Br1 0.887(11) 0.349(4) 0.219(3) -0.017(2) -0.019(4) 0.311(6)

loop_
_atom_type_symbol
_atom_type_description
_atom_type_scat_dispersion_real
_atom_type_scat_dispersion_imag
_atom_type_scat_source
C C 0.0033 0.0016 'International Tables Vol C Tables 4.2.6.8 and 6.1.1.4'
H H 0.0000 0.0000 'International Tables Vol C Tables 4.2.6.8 and 6.1.1.4'
N N 0.0061 0.0033 'International Tables Vol C Tables 4.2.6.8 and 6.1.1.4'
O O 0.0106 0.0060 'International Tables Vol C Tables 4.2.6.8 and 6.1.1.4'
Co Co 0.3494 0.9721 'International Tables Vol C Tables 4.2.6.8 and 6.1.1.4'
Br Br -0.2901 2.4595 'International Tables Vol C Tables 4.2.6.8 and 6.1.1.4'

loop_
_geom_angle_atom_site_label_1
_geom_angle_atom_site_label_2
_geom_angle_atom_site_label_3
_geom_angle
_geom_angle_site_symmetry_1
_geom_angle_site_symmetry_3
N5 Co1 N1 105.0(3) . .
N5 Co1 N6 103.4(2) . .
N1 Co1 N6 111.4(2) . .
N5 Co1 N3 105.1(3) . .
N1 Co1 N3 128.0(4) . .
N6 Co1 N3 101.4(3) . .
O1 N2 O1 126.3(8) 16_557 .
O1 N2 C2 116.6(4) 16_557 .
O1 N2 C2 116.6(4) . .
N6 C9 N6 111.3(6) 20 .
N6 C9 H9 124.3 20 .
N6 C9 H9 124.3 . .
N1 C2 N1 121.8(9) 16_557 .
N1 C2 N2 119.1(4) 16_557 .
N1 C2 N2 119.1(4) . .
C9 N6 C10 106.7(5) . .
C9 N6 Co1 126.5(3) . .
C10 N6 Co1 126.8(4) . .
N3 C4 N3 110.8(11) . 19_655
N3 C4 N4 123.5(6) . .
N3 C4 N4 123.5(6) 19_655 .
C2 N1 C1 100.8(6) . .
C2 N1 Co1 129.0(6) . .
C1 N1 Co1 129.8(5) . .
C5 N5 C6 104.1(5) . .
C5 N5 Co1 127.3(5) . .
C6 N5 Co1 128.5(4) . .
C3 N3 C4 110.1(8) . .
C3 N3 Co1 122.5(7) . .
C4 N3 Co1 123.8(7) . .
C10 C10 N6 107.6(3) 20 .
C10 C10 C11 119.1(7) 20 .
N6 C10 C11 133.3(8) . .
N5 C6 C6 108.0(4) . 7_556
N5 C6 C7 131.5(8) . .
C6 C6 C7 119.0(6) 7_556 .
N5 C5 N5 114.8(8) 7_556 .
N5 C5 H5 122.6 7_556 .
N5 C5 H5 122.6 . .
N1 C1 C1 108.3(4) . 16_557
N1 C1 H1 125.9 . .
C1 C1 H1 125.9 16_557 .
N3 C3 C3 103.7(6) . 19_655
N3 C3 H3 128.1 . .
C3 C3 H3 128.1 19_655 .
C12 C11 C10 108.4(10) . .
C12 C11 H11 125.8 . .
C10 C11 H11 125.8 . .
C8 C7 C6 115.4(10) . .
C8 C7 H7 122.3 . .
C6 C7 H7 122.3 . .
C8 C8 C7 123.3(8) 7_556 .
C8 C8 Br2 115.3(5) 7_556 .
C7 C8 Br2 121.3(9) . .
C12 C12 C11 131.3(7) 20 .
C12 C12 Br1 129.3(4) 20 .
C11 C12 Br1 98.6(8) . .
O2 N4 O2 136(2) . 19_655
O2 N4 C4 111.0(10) . .
O2 N4 C4 111.0(10) 19_655 .
Br1 Br1 C12 140.6(4) 16_556 .

loop_
_geom_bond_atom_site_label_1
_geom_bond_atom_site_label_2
_geom_bond_distance
_geom_bond_site_symmetry_2
Co1 N5 1.980(4) .
Co1 N1 1.987(6) .
Co1 N6 2.006(5) .
Co1 N3 2.068(7) .
N2 O1 1.234(5) 16_557
N2 O1 1.234(5) .
N2 C2 1.441(10) .
C9 N6 1.347(6) 20
C9 N6 1.347(6) .
C9 H9 0.9300 .
C2 N1 1.310(6) 16_557
C2 N1 1.310(6) .
N6 C10 1.436(8) .
C4 N3 1.346(9) .
C4 N3 1.346(9) 19_655
C4 N4 1.449(17) .
N1 C1 1.355(10) .
N5 C5 1.372(7) .
N5 C6 1.381(9) .
N3 C3 1.324(12) .
C10 C10 1.354(13) 20
C10 C11 1.492(12) .
C6 C6 1.445(14) 7_556
C6 C7 1.456(11) .
C5 N5 1.372(7) 7_556
C5 H5 0.9300 .
C1 C1 1.440(15) 16_557
C1 H1 0.9300 .
C3 C3 1.59(2) 19_655
C3 H3 0.9300 .
Br2 C8 1.778(11) .
O2 N4 1.146(10) .
C11 C12 1.296(16) .
C11 H11 0.9300 .
C7 C8 1.409(13) .
C7 H7 0.9300 .
C8 C8 1.29(2) 7_556
C12 C12 1.10(2) 20
C12 Br1 2.095(11) .
N4 O2 1.146(10) 19_655
Br1 Br1 2.035(7) 16_556
